data_1512735
loop_
_publ_author_name
'Eleonora Freire'
'Mariano Quintero'
'Daniel Vega'
'Ricardo Baggio'

_publ_section_title
;
 Crystal structure and magnetic properties of two new zoledronate
 complexes: A Mn dimer [Mn(II)(H3Zol)2(H2O)2] and a Fe15 molecular cluster
 [Fe(III)15(HZol)10(H2Zol)2 (H2O)12(Cl4:(H2O)2)Cl7(H2O)65] (where H4Zol:
 C5H10N2O7P2 is zoledronic acid)
;
_journal_name_full
;
Inorganica Chimica Acta
;
_journal_page_first 229
_journal_page_last 236
_journal_volume 393
_journal_year 2012
_chemical_formula_iupac 'Mn (P2 O7 N2 C5 H9)2 (H2 O)2'
_chemical_formula_moiety 'C10 H22 Mn N4 O16 P4'
_chemical_formula_sum 'C10 H22 Mn N4 O16 P4'
_chemical_formula_weight 633.14
_space_group_IT_number 2
_symmetry_cell_setting triclinic
_symmetry_space_group_name_Hall '-P 1'
_symmetry_space_group_name_H-M 'P -1'
_atom_sites_solution_hydrogens geom
_atom_sites_solution_primary direct
_atom_sites_solution_secondary difmap
_cell_angle_alpha 105.32(3)
_cell_angle_beta 110.90(3)
_cell_angle_gamma 97.48(3)
_cell_formula_units_Z 1
_cell_length_a 7.4810(15)
_cell_length_b 8.6030(17)
_cell_length_c 9.7300(19)
_cell_measurement_reflns_used 1244
_cell_measurement_temperature 291(2)
_cell_measurement_theta_max 25.12
_cell_measurement_theta_min 2.87
_cell_volume 546.4(3)
_computing_cell_refinement 'CrysAlisPro '
_computing_data_collection 'CrysAlisPro (Oxford Diffraction, 2009)'
_computing_data_reduction 'CrysAlisPro '
_computing_molecular_graphics 'SHELXTL   (Sheldrick, 2008)'
_computing_publication_material 'SHELXL97, PLATON (Spek, 2003)'
_computing_structure_refinement 'SHELXL97 (Sheldrick, 2008)'
_computing_structure_solution 'SHELXS97 (Sheldrick, 2008)'
_diffrn_ambient_temperature 291(2)
_diffrn_measured_fraction_theta_full 1.000
_diffrn_measured_fraction_theta_max 1.000
_diffrn_measurement_device_type 'CCD Oxford Diffraction Gemini S Ultra'
_diffrn_measurement_method '\w scans, thick slices'
_diffrn_radiation_monochromator graphite
_diffrn_radiation_source 'fine-focus sealed tube'
_diffrn_radiation_type MoK\a
_diffrn_radiation_wavelength 0.71073
_diffrn_reflns_av_R_equivalents 0.0229
_diffrn_reflns_av_sigmaI/netI 0.0484
_diffrn_reflns_limit_h_max 9
_diffrn_reflns_limit_h_min -9
_diffrn_reflns_limit_k_max 10
_diffrn_reflns_limit_k_min -1
_diffrn_reflns_limit_l_max 11
_diffrn_reflns_limit_l_min -11
_diffrn_reflns_number 5594
_diffrn_reflns_theta_full 26.00
_diffrn_reflns_theta_max 26.00
_diffrn_reflns_theta_min 2.38
_exptl_absorpt_coefficient_mu 0.986
_exptl_absorpt_correction_T_max 0.87
_exptl_absorpt_correction_T_min 0.79
_exptl_absorpt_correction_type multi-scan
_exptl_absorpt_process_details 'CrysAlisPro, Oxford Diffraction (2009) '
_exptl_crystal_colour colourless
_exptl_crystal_density_diffrn 1.924
_exptl_crystal_density_method 'not measured'
_exptl_crystal_description prisms
_exptl_crystal_F_000 323
_exptl_crystal_size_max 0.22
_exptl_crystal_size_mid 0.18
_exptl_crystal_size_min 0.14
_refine_diff_density_max 0.509
_refine_diff_density_min -0.579
_refine_diff_density_rms 0.085
_refine_ls_extinction_method none
_refine_ls_goodness_of_fit_ref 1.055
_refine_ls_hydrogen_treatment mixed
_refine_ls_matrix_type full
_refine_ls_number_parameters 183
_refine_ls_number_reflns 2142
_refine_ls_number_restraints 7
_refine_ls_restrained_S_all 1.054
_refine_ls_R_factor_all 0.0571
_refine_ls_R_factor_gt 0.0342
_refine_ls_shift/su_max 0.000
_refine_ls_shift/su_mean 0.000
_refine_ls_structure_factor_coef Fsqd
_refine_ls_weighting_details 'calc w=1/[\s^2^(Fo^2^)+(0.0513P)^2^+0.1793P] where P=(Fo^2^+2Fc^2^)/3'
_refine_ls_weighting_scheme calc
_refine_ls_wR_factor_gt 0.0889
_refine_ls_wR_factor_ref 0.0966
_reflns_number_gt 1692
_reflns_number_total 2142
_reflns_threshold_expression I>2\s(I)
_cod_data_source_file ICA-2013-394-229-236-1.cif
_cod_data_source_block (I)
_cod_original_cell_volume 546.39(27)
_cod_database_code 1512735

loop_
_symmetry_equiv_pos_as_xyz
'x, y, z'
'-x, -y, -z'

loop_
_atom_site_label
_atom_site_type_symbol
_atom_site_fract_x
_atom_site_fract_y
_atom_site_fract_z
_atom_site_U_iso_or_equiv
_atom_site_adp_type
_atom_site_occupancy
_atom_site_symmetry_multiplicity
_atom_site_calc_flag
_atom_site_refinement_flags
Mn1 Mn 0.5000 0.5000 0.5000 0.01907(17) Uani 1 2 d S
P1 P 0.15028(10) 0.22033(9) 0.16614(8) 0.02028(19) Uani 1 1 d .
P2 P 0.12152(10) 0.22430(9) 0.47741(8) 0.01765(18) Uani 1 1 d .
O1 O 0.3015(3) 0.3847(2) 0.2550(2) 0.0263(5) Uani 1 1 d .
O2 O 0.2628(3) 0.0792(3) 0.1829(2) 0.0272(5) Uani 1 1 d D
H2O H 0.180(5) -0.014(3) 0.130(4) 0.068(15) Uiso 1 1 d D
O3 O 0.0265(3) 0.1932(2) -0.0029(2) 0.0256(4) Uani 1 1 d .
O4 O 0.2784(3) 0.3844(2) 0.5558(2) 0.0231(4) Uani 1 1 d .
O5 O 0.2223(3) 0.0750(3) 0.4758(2) 0.0256(4) Uani 1 1 d D
H5O H 0.150(5) -0.013(3) 0.469(5) 0.056(12) Uiso 1 1 d D
O6 O -0.0295(3) 0.2084(2) 0.5462(2) 0.0228(4) Uani 1 1 d .
O7 O -0.1597(3) 0.0459(3) 0.1924(2) 0.0259(4) Uani 1 1 d D
H7O H -0.116(5) -0.034(3) 0.156(4) 0.039 Uiso 1 1 d D
N1 N -0.2487(3) 0.3450(3) 0.1185(3) 0.0244(5) Uani 1 1 d .
N2 N -0.3440(5) 0.4172(4) -0.0862(3) 0.0402(7) Uani 1 1 d D
H2N H -0.345(6) 0.472(5) -0.148(4) 0.059(12) Uiso 1 1 d D
C1 C -0.0146(4) 0.2023(3) 0.2686(3) 0.0191(5) Uani 1 1 d .
C2 C -0.1267(4) 0.3406(4) 0.2730(3) 0.0258(6) Uani 1 1 d .
H2B H -0.2109 0.3253 0.3269 0.031 Uiso 1 1 calc R
H2A H -0.0315 0.4474 0.3330 0.031 Uiso 1 1 calc R
C3 C -0.2059(5) 0.4591(4) 0.0572(4) 0.0331(7) Uani 1 1 d .
H3 H -0.0984 0.5514 0.1065 0.040 Uiso 1 1 calc R
C4 C -0.4784(5) 0.2756(5) -0.1171(4) 0.0419(8) Uani 1 1 d .
H4 H -0.5897 0.2205 -0.2096 0.050 Uiso 1 1 calc R
C5 C -0.4197(5) 0.2306(4) 0.0114(4) 0.0348(7) Uani 1 1 d .
H5 H -0.4835 0.1391 0.0247 0.042 Uiso 1 1 calc R
O1W O 0.3866(3) 0.7250(3) 0.4906(3) 0.0424(6) Uani 1 1 d D
H1WB H 0.280(4) 0.749(6) 0.488(6) 0.074(15) Uiso 1 1 d D
H1WA H 0.465(6) 0.817(4) 0.512(8) 0.15(3) Uiso 1 1 d D

loop_
_atom_site_aniso_label
_atom_site_aniso_U_11
_atom_site_aniso_U_22
_atom_site_aniso_U_33
_atom_site_aniso_U_23
_atom_site_aniso_U_13
_atom_site_aniso_U_12
Mn1 0.0173(3) 0.0188(3) 0.0187(3) 0.0052(2) 0.0067(2) 0.0012(2)
P1 0.0196(4) 0.0215(4) 0.0166(4) 0.0035(3) 0.0073(3) 0.0018(3)
P2 0.0157(3) 0.0198(4) 0.0190(3) 0.0075(3) 0.0081(3) 0.0043(3)
O1 0.0291(11) 0.0243(11) 0.0184(10) 0.0054(8) 0.0066(8) -0.0043(9)
O2 0.0256(11) 0.0285(12) 0.0252(11) 0.0051(9) 0.0099(9) 0.0083(9)
O3 0.0275(10) 0.0272(11) 0.0182(10) 0.0051(8) 0.0079(8) 0.0030(9)
O4 0.0212(10) 0.0231(10) 0.0227(10) 0.0053(8) 0.0097(8) 0.0004(8)
O5 0.0224(10) 0.0255(11) 0.0362(11) 0.0151(9) 0.0155(9) 0.0099(9)
O6 0.0215(10) 0.0259(10) 0.0276(10) 0.0111(8) 0.0156(8) 0.0064(8)
O7 0.0197(10) 0.0223(11) 0.0293(11) 0.0027(9) 0.0094(8) -0.0007(8)
N1 0.0227(12) 0.0266(13) 0.0257(12) 0.0118(10) 0.0089(10) 0.0086(10)
N2 0.0494(18) 0.0488(19) 0.0363(16) 0.0270(14) 0.0211(14) 0.0201(15)
C1 0.0171(13) 0.0181(13) 0.0181(12) 0.0042(11) 0.0049(10) 0.0027(10)
C2 0.0264(15) 0.0316(16) 0.0208(14) 0.0102(12) 0.0082(12) 0.0129(13)
C3 0.0284(16) 0.0357(18) 0.0423(19) 0.0205(15) 0.0160(15) 0.0111(14)
C4 0.0397(19) 0.046(2) 0.0296(17) 0.0140(15) 0.0009(14) 0.0112(16)
C5 0.0269(16) 0.0341(18) 0.0398(18) 0.0157(15) 0.0080(14) 0.0048(14)
O1W 0.0247(12) 0.0301(13) 0.0750(18) 0.0185(12) 0.0208(12) 0.0118(10)

loop_
_atom_type_symbol
_atom_type_description
_atom_type_scat_dispersion_real
_atom_type_scat_dispersion_imag
_atom_type_scat_source
C C 0.0033 0.0016 'International Tables Vol C Tables 4.2.6.8 and 6.1.1.4'
H H 0.0000 0.0000 'International Tables Vol C Tables 4.2.6.8 and 6.1.1.4'
N N 0.0061 0.0033 'International Tables Vol C Tables 4.2.6.8 and 6.1.1.4'
O O 0.0106 0.0060 'International Tables Vol C Tables 4.2.6.8 and 6.1.1.4'
P P 0.1023 0.0942 'International Tables Vol C Tables 4.2.6.8 and 6.1.1.4'
Mn Mn 0.3368 0.7283 'International Tables Vol C Tables 4.2.6.8 and 6.1.1.4'

loop_
_geom_angle_atom_site_label_1
_geom_angle_atom_site_label_2
_geom_angle_atom_site_label_3
_geom_angle
_geom_angle_site_symmetry_1
_geom_angle_site_symmetry_3
O4 Mn1 O4 180.0 . 2_666
O4 Mn1 O1 88.27(8) . .
O4 Mn1 O1 91.73(8) 2_666 .
O4 Mn1 O1 91.73(8) . 2_666
O4 Mn1 O1 88.27(8) 2_666 2_666
O1 Mn1 O1 180.0 . 2_666
O4 Mn1 O1W 84.53(9) . 2_666
O4 Mn1 O1W 95.47(9) 2_666 2_666
O1 Mn1 O1W 92.94(10) . 2_666
O1 Mn1 O1W 87.06(10) 2_666 2_666
O4 Mn1 O1W 95.47(9) . .
O4 Mn1 O1W 84.53(9) 2_666 .
O1 Mn1 O1W 87.06(10) . .
O1 Mn1 O1W 92.94(10) 2_666 .
O1W Mn1 O1W 180.000(1) 2_666 .
O1 P1 O3 115.50(12) . .
O1 P1 O2 107.39(12) . .
O3 P1 O2 111.09(12) . .
O1 P1 C1 107.97(12) . .
O3 P1 C1 109.17(12) . .
O2 P1 C1 105.17(12) . .
O4 P2 O6 115.32(11) . .
O4 P2 O5 109.09(11) . .
O6 P2 O5 110.22(11) . .
O4 P2 C1 108.56(12) . .
O6 P2 C1 107.45(12) . .
O5 P2 C1 105.74(12) . .
P1 O1 Mn1 131.97(12) . .
P1 O2 H2O 108(3) . .
P2 O4 Mn1 134.30(12) . .
P2 O5 H5O 114(3) . .
C1 O7 H7O 113(2) . .
C3 N1 C5 108.7(3) . .
C3 N1 C2 125.2(3) . .
C5 N1 C2 126.0(3) . .
C3 N2 C4 109.3(3) . .
C3 N2 H2N 124(3) . .
C4 N2 H2N 127(3) . .
O7 C1 C2 107.3(2) . .
O7 C1 P1 111.02(18) . .
C2 C1 P1 111.98(19) . .
O7 C1 P2 108.44(18) . .
C2 C1 P2 104.66(18) . .
P1 C1 P2 113.10(14) . .
N1 C2 C1 114.2(2) . .
N1 C2 H2B 108.7 . .
C1 C2 H2B 108.7 . .
N1 C2 H2A 108.7 . .
C1 C2 H2A 108.7 . .
H2B C2 H2A 107.6 . .
N2 C3 N1 107.8(3) . .
N2 C3 H3 126.1 . .
N1 C3 H3 126.1 . .
C5 C4 N2 107.1(3) . .
C5 C4 H4 126.4 . .
N2 C4 H4 126.4 . .
C4 C5 N1 107.0(3) . .
C4 C5 H5 126.5 . .
N1 C5 H5 126.5 . .
Mn1 O1W H1WB 133(3) . .
Mn1 O1W H1WA 120(4) . .
H1WB O1W H1WA 105(4) . .

loop_
_geom_bond_atom_site_label_1
_geom_bond_atom_site_label_2
_geom_bond_distance
_geom_bond_site_symmetry_2
_geom_bond_publ_flag
Mn1 O4 2.1281(19) . y
Mn1 O4 2.1281(19) 2_666 ?
Mn1 O1 2.171(2) . y
Mn1 O1 2.171(2) 2_666 ?
Mn1 O1W 2.222(2) 2_666 ?
Mn1 O1W 2.222(2) . y
P1 O1 1.506(2) . ?
P1 O3 1.507(2) . ?
P1 O2 1.576(2) . ?
P1 C1 1.857(3) . ?
P2 O4 1.497(2) . ?
P2 O6 1.5138(19) . ?
P2 O5 1.571(2) . ?
P2 C1 1.863(3) . ?
O2 H2O 0.846(10) . ?
O5 H5O 0.843(10) . ?
O7 C1 1.434(3) . ?
O7 H7O 0.846(10) . ?
N1 C3 1.336(4) . ?
N1 C5 1.368(4) . ?
N1 C2 1.467(3) . ?
N2 C3 1.324(4) . ?
N2 C4 1.362(5) . ?
N2 H2N 0.853(10) . ?
C1 C2 1.543(4) . ?
C2 H2B 0.9700 . ?
C2 H2A 0.9700 . ?
C3 H3 0.9300 . ?
C4 C5 1.347(5) . ?
C4 H4 0.9300 . ?
C5 H5 0.9300 . ?
O1W H1WB 0.843(10) . ?
O1W H1WA 0.846(10) . ?

loop_
_geom_hbond_atom_site_label_D
_geom_hbond_atom_site_label_H
_geom_hbond_atom_site_label_A
_geom_hbond_distance_DH
_geom_hbond_distance_HA
_geom_hbond_distance_DA
_geom_hbond_angle_DHA
_geom_hbond_site_symmetry_A
O1W H1WA O5 0.846(10) 2.35(3) 3.056(3) 141(5) 2_666
O1W H1WB O6 0.843(10) 1.885(12) 2.724(3) 173(5) 2_566
O2 H2O O3 0.846(10) 1.817(13) 2.655(3) 170(4) 2
O7 H7O O3 0.846(10) 2.102(16) 2.909(3) 159(3) 2
O5 H5O O6 0.843(10) 1.743(12) 2.580(3) 172(4) 2_556
N2 H2N O1 0.853(10) 1.880(13) 2.723(3) 169(4) 2_565
